data_7205920
loop_
_publ_author_name
'Furman, Joshua D.'
'Burwood, Ryan P.'
'Tang, Min'
'Mikhailovsky, Alexander A.'
'Cheetham, Anthony K.'

_publ_section_title
;
 Understanding ligand-centred photoluminescence through flexibility and
 bonding of anthraquinone inorganic--organic frameworks
;
_journal_issue 18
_journal_name_full 'Journal of Materials Chemistry'
_journal_page_first 6595
_journal_paper_doi 10.1039/c0jm03907a
_journal_volume 21
_journal_year 2011
_chemical_formula_sum 'C16 H14 Ca O10'
_chemical_formula_weight 406.35
_chemical_name_systematic
;
?
;
_space_group_IT_number 2
_symmetry_cell_setting triclinic
_symmetry_space_group_name_Hall '-P 1'
_symmetry_space_group_name_H-M 'P -1'
_atom_sites_solution_hydrogens geom
_atom_sites_solution_primary direct
_atom_sites_solution_secondary difmap
_audit_creation_method SHELXL-97
_cell_angle_alpha 90.145(6)
_cell_angle_beta 95.804(6)
_cell_angle_gamma 97.105(6)
_cell_formula_units_Z 2
_cell_length_a 5.960(2)
_cell_length_b 7.634(3)
_cell_length_c 18.603(7)
_cell_measurement_reflns_used 80
_cell_measurement_temperature 293(2)
_cell_measurement_theta_max 26.02
_cell_measurement_theta_min 2.89
_cell_volume 835.5(5)
_computing_cell_refinement 'Bruker XSCANS'
_computing_data_collection 'Bruker XSCANS'
_computing_data_reduction 'Bruker SHELXTL'
_computing_molecular_graphics 'Bruker SHELXTL'
_computing_publication_material 'Bruker SHELXTL'
_computing_structure_refinement 'SHELXL-97 (Sheldrick, 1997)'
_computing_structure_solution 'SHELXS-97 (Sheldrick, 1990)'
_diffrn_ambient_temperature 293(2)
_diffrn_measured_fraction_theta_full 0.975
_diffrn_measured_fraction_theta_max 0.975
_diffrn_measurement_device_type 'Bruker P4'
_diffrn_measurement_method 'phi and omega scans'
_diffrn_radiation_monochromator graphite
_diffrn_radiation_source 'fine-focus sealed tube'
_diffrn_radiation_type MoK\a
_diffrn_radiation_wavelength 0.71073
_diffrn_reflns_av_R_equivalents 0.0684
_diffrn_reflns_av_sigmaI/netI 0.1070
_diffrn_reflns_limit_h_max 7
_diffrn_reflns_limit_h_min -7
_diffrn_reflns_limit_k_max 9
_diffrn_reflns_limit_k_min -9
_diffrn_reflns_limit_l_max 13
_diffrn_reflns_limit_l_min -22
_diffrn_reflns_number 6129
_diffrn_reflns_theta_full 26.02
_diffrn_reflns_theta_max 26.02
_diffrn_reflns_theta_min 2.89
_diffrn_standards_decay_% 0
_diffrn_standards_interval_count 0
_diffrn_standards_number 0
_exptl_absorpt_coefficient_mu 0.433
_exptl_absorpt_correction_T_max 0.878
_exptl_absorpt_correction_T_min 0.856
_exptl_absorpt_correction_type multi-scan
_exptl_crystal_colour yellow
_exptl_crystal_density_diffrn 1.615
_exptl_crystal_density_method 'not measured'
_exptl_crystal_description block
_exptl_crystal_F_000 420
_exptl_crystal_size_max .5
_exptl_crystal_size_mid .3
_exptl_crystal_size_min .3
_refine_diff_density_max 0.366
_refine_diff_density_min -0.387
_refine_diff_density_rms 0.077
_refine_ls_extinction_method none
_refine_ls_goodness_of_fit_ref 0.912
_refine_ls_hydrogen_treatment mixed
_refine_ls_matrix_type full
_refine_ls_number_parameters 268
_refine_ls_number_reflns 3224
_refine_ls_number_restraints 24
_refine_ls_restrained_S_all 0.909
_refine_ls_R_factor_all 0.0885
_refine_ls_R_factor_gt 0.0509
_refine_ls_shift/su_max 0.001
_refine_ls_shift/su_mean 0.000
_refine_ls_structure_factor_coef Fsqd
_refine_ls_weighting_details 'calc w=1/[\s^2^(Fo^2^)+(0.0319P)^2^+0.0000P] where P=(Fo^2^+2Fc^2^)/3'
_refine_ls_weighting_scheme calc
_refine_ls_wR_factor_gt 0.0915
_refine_ls_wR_factor_ref 0.1015
_reflns_number_gt 2131
_reflns_number_total 3224
_reflns_threshold_expression >2sigma(I)
_cod_data_source_file c0jm03907a.txt
_cod_data_source_block CaAQDC
_cod_depositor_comments
;
The following automatic conversions were performed:
'_symmetry_cell_setting' value 'Triclinic' changed to 'triclinic'
according to '/home/saulius/struct/CIF-dictionaries/cif_core.dic'
dictionary named 'cif_core.dic' version 2.4.1 from 2010-06-29.

Automatic conversion script
Id: cif_fix_enum 1555 2011-01-17 13:19:09Z saulius 
;
_cod_original_cell_volume 835.5(6)
_cod_original_sg_symbol_H-M P-1
_cod_database_code 7205920

loop_
_symmetry_equiv_pos_as_xyz
'x, y, z'
'-x, -y, -z'

loop_
_atom_site_label
_atom_site_type_symbol
_atom_site_fract_x
_atom_site_fract_y
_atom_site_fract_z
_atom_site_U_iso_or_equiv
_atom_site_adp_type
_atom_site_occupancy
_atom_site_symmetry_multiplicity
_atom_site_calc_flag
_atom_site_refinement_flags
_atom_site_disorder_assembly
_atom_site_disorder_group
Ca1 Ca 0.01213(10) 0.26769(7) 1.04132(3) 0.01654(18) Uani 1 1 d . . .
C1 C 0.6884(5) 0.3306(4) 0.78485(17) 0.0226(7) Uani 1 1 d . . .
H1 H 0.8315 0.3957 0.7927 0.027 Uiso 1 1 calc R . .
C2 C 0.5723(5) 0.2767(3) 0.84306(16) 0.0170(7) Uani 1 1 d . . .
C3 C 0.3530(5) 0.1825(4) 0.83117(17) 0.0180(7) Uani 1 1 d . . .
C4 C 0.2585(5) 0.1416(4) 0.76142(17) 0.0231(7) Uani 1 1 d . . .
H4 H 0.1142 0.0785 0.7536 0.028 Uiso 1 1 calc R . .
C5 C 0.3768(5) 0.1938(4) 0.70275(17) 0.0240(7) Uani 1 1 d . . .
C6 C 0.2704(6) 0.1454(4) 0.62827(18) 0.0316(8) Uani 1 1 d . . .
C7 C 0.3997(6) 0.2041(4) 0.56716(18) 0.0315(8) Uani 1 1 d . . .
C8 C 0.3061(6) 0.1657(5) 0.49654(19) 0.0404(9) Uani 1 1 d . . .
H8 H 0.1591 0.1075 0.4879 0.049 Uiso 1 1 calc R . .
C9 C 0.4297(7) 0.2134(5) 0.4390(2) 0.0505(11) Uani 1 1 d . . .
H9 H 0.3654 0.1874 0.3920 0.061 Uiso 1 1 calc R . .
C10 C 0.6455(8) 0.2985(5) 0.4511(2) 0.0537(12) Uani 1 1 d . . .
H10 H 0.7287 0.3284 0.4123 0.064 Uiso 1 1 calc R . .
C11 C 0.7407(7) 0.3403(5) 0.5206(2) 0.0463(10) Uani 1 1 d . . .
H11 H 0.8872 0.3997 0.5283 0.056 Uiso 1 1 calc R . .
C12 C 0.6196(6) 0.2944(4) 0.57910(18) 0.0320(8) Uani 1 1 d . . .
C13 C 0.7244(6) 0.3457(5) 0.65262(19) 0.0350(9) Uani 1 1 d . . .
C14 C 0.5935(5) 0.2885(4) 0.71416(17) 0.0244(8) Uani 1 1 d . . .
C15 C 0.6889(5) 0.3018(4) 0.91869(17) 0.0168(7) Uani 1 1 d . . .
C16 C 0.2163(5) 0.1346(4) 0.89378(16) 0.0176(7) Uani 1 1 d . . .
O1 O 0.0841(4) 0.0587(4) 0.61889(14) 0.0555(8) Uani 1 1 d . . .
O2 O 0.9125(4) 0.4300(4) 0.66229(14) 0.0578(8) Uani 1 1 d . . .
O3 O 0.6881(3) 0.1670(2) 0.95728(11) 0.0231(5) Uani 1 1 d . . .
O4 O 0.7935(3) 0.4496(2) 0.93883(11) 0.0232(5) Uani 1 1 d . . .
O5 O 0.2042(3) 0.2595(3) 0.93706(11) 0.0261(5) Uani 1 1 d . . .
O6 O 0.1237(3) -0.0191(3) 0.89812(12) 0.0290(6) Uani 1 1 d . . .
O7 O -0.2439(4) 0.3960(3) 1.10960(14) 0.0285(6) Uani 1 1 d D . .
H7A H -0.251(5) 0.497(4) 1.0962(17) 0.034 Uiso 1 1 d D . .
H7B H -0.214(5) 0.385(4) 1.1575(19) 0.034 Uiso 1 1 d D . .
O8 O 0.3471(4) 0.1697(3) 1.09909(13) 0.0292(6) Uani 1 1 d D . .
H8A H 0.472(6) 0.228(4) 1.0913(18) 0.035 Uiso 1 1 d D . .
H8B H 0.350(6) 0.073(4) 1.0879(18) 0.035 Uiso 1 1 d D . .
O9 O 0.2223(7) 0.6670(5) 0.7472(2) 0.0962(16) Uani 1 1 d D . .
H9A H 0.161(9) 0.582(7) 0.716(3) 0.115 Uiso 1 1 d D . .
H9B H 0.348(9) 0.692(8) 0.744(3) 0.115 Uiso 1 1 d D . .
O10 O 0.6948(8) 0.8097(6) 0.7490(2) 0.0966(14) Uani 1 1 d D . .
H10A H 0.690(10) 0.831(8) 0.790(3) 0.116 Uiso 1 1 d D . .
H10B H 0.825(9) 0.765(8) 0.753(3) 0.116 Uiso 1 1 d D . .

loop_
_atom_site_aniso_label
_atom_site_aniso_U_11
_atom_site_aniso_U_22
_atom_site_aniso_U_33
_atom_site_aniso_U_23
_atom_site_aniso_U_13
_atom_site_aniso_U_12
Ca1 0.0188(3) 0.0138(3) 0.0161(4) -0.0009(2) 0.0016(3) -0.0014(2)
C1 0.0214(17) 0.0228(16) 0.022(2) 0.0011(14) 0.0020(15) -0.0035(13)
C2 0.0194(16) 0.0149(14) 0.0163(18) -0.0005(13) 0.0025(14) -0.0004(12)
C3 0.0210(17) 0.0146(14) 0.0180(19) -0.0006(13) 0.0032(14) 0.0001(12)
C4 0.0187(17) 0.0261(17) 0.022(2) -0.0023(14) -0.0020(15) -0.0054(13)
C5 0.0258(18) 0.0289(17) 0.0158(19) -0.0040(14) 0.0012(15) -0.0016(14)
C6 0.037(2) 0.0362(19) 0.019(2) -0.0021(16) 0.0017(17) -0.0041(17)
C7 0.039(2) 0.0349(19) 0.019(2) -0.0044(16) 0.0003(17) 0.0000(16)
C8 0.049(2) 0.047(2) 0.022(2) -0.0017(18) -0.0033(19) -0.0008(18)
C9 0.074(3) 0.058(3) 0.018(2) 0.0016(19) 0.005(2) 0.003(2)
C10 0.074(3) 0.062(3) 0.024(2) 0.006(2) 0.020(2) -0.006(2)
C11 0.054(3) 0.061(3) 0.021(2) 0.0003(19) 0.012(2) -0.008(2)
C12 0.044(2) 0.0335(19) 0.017(2) 0.0007(15) 0.0055(17) -0.0016(17)
C13 0.037(2) 0.044(2) 0.022(2) 0.0006(17) 0.0054(17) -0.0042(18)
C14 0.0295(19) 0.0265(17) 0.0156(19) -0.0011(14) 0.0017(15) -0.0027(14)
C15 0.0114(16) 0.0189(16) 0.0199(19) 0.0000(14) 0.0013(13) 0.0014(12)
C16 0.0116(15) 0.0232(16) 0.0170(18) 0.0059(14) -0.0032(13) 0.0014(13)
O1 0.0434(17) 0.084(2) 0.0285(17) -0.0115(14) -0.0019(13) -0.0285(16)
O2 0.0439(17) 0.086(2) 0.0336(18) -0.0059(15) 0.0104(14) -0.0361(15)
O3 0.0278(12) 0.0184(11) 0.0212(13) 0.0041(10) -0.0024(10) -0.0009(9)
O4 0.0251(12) 0.0179(11) 0.0237(14) -0.0039(9) -0.0013(10) -0.0057(9)
O5 0.0305(13) 0.0268(12) 0.0214(14) -0.0045(10) 0.0079(10) 0.0014(10)
O6 0.0313(13) 0.0207(12) 0.0332(15) 0.0072(10) 0.0042(11) -0.0054(10)
O7 0.0368(14) 0.0213(12) 0.0284(15) 0.0012(12) 0.0095(12) 0.0022(11)
O8 0.0237(13) 0.0200(12) 0.0416(17) -0.0012(11) -0.0010(12) -0.0026(10)
O9 0.150(4) 0.081(3) 0.041(2) -0.0071(18) -0.004(3) -0.041(3)
O10 0.128(4) 0.113(3) 0.045(2) -0.001(2) 0.010(3) 0.000(3)

loop_
_atom_type_symbol
_atom_type_description
_atom_type_scat_dispersion_real
_atom_type_scat_dispersion_imag
_atom_type_scat_source
C C 0.0033 0.0016 'International Tables Vol C Tables 4.2.6.8 and 6.1.1.4'
H H 0.0000 0.0000 'International Tables Vol C Tables 4.2.6.8 and 6.1.1.4'
O O 0.0106 0.0060 'International Tables Vol C Tables 4.2.6.8 and 6.1.1.4'
Ca Ca 0.2262 0.3064 'International Tables Vol C Tables 4.2.6.8 and 6.1.1.4'

loop_
_geom_angle_atom_site_label_1
_geom_angle_atom_site_label_2
_geom_angle_atom_site_label_3
_geom_angle
_geom_angle_site_symmetry_1
_geom_angle_site_symmetry_3
_geom_angle_publ_flag
O6 Ca1 O4 141.88(8) 2_557 2_667 ?
O6 Ca1 O5 123.82(8) 2_557 . ?
O4 Ca1 O5 86.09(7) 2_667 . ?
O6 Ca1 O8 76.57(8) 2_557 . ?
O4 Ca1 O8 85.18(8) 2_667 . ?
O5 Ca1 O8 83.50(8) . . ?
O6 Ca1 O7 81.33(8) 2_557 . ?
O4 Ca1 O7 79.80(8) 2_667 . ?
O5 Ca1 O7 150.30(8) . . ?
O8 Ca1 O7 120.75(9) . . ?
O6 Ca1 O3 81.54(8) 2_557 1_455 ?
O4 Ca1 O3 129.78(7) 2_667 1_455 ?
O5 Ca1 O3 82.27(8) . 1_455 ?
O8 Ca1 O3 140.81(8) . 1_455 ?
O7 Ca1 O3 86.89(8) . 1_455 ?
O6 Ca1 O4 129.09(8) 2_557 1_455 ?
O4 Ca1 O4 78.82(8) 2_667 1_455 ?
O5 Ca1 O4 72.68(7) . 1_455 ?
O8 Ca1 O4 151.99(8) . 1_455 ?
O7 Ca1 O4 78.99(8) . 1_455 ?
O3 Ca1 O4 51.06(6) 1_455 1_455 ?
O6 Ca1 C15 106.75(8) 2_557 1_455 ?
O4 Ca1 C15 104.60(8) 2_667 1_455 ?
O5 Ca1 C15 72.43(8) . 1_455 ?
O8 Ca1 C15 153.06(8) . 1_455 ?
O7 Ca1 C15 85.96(9) . 1_455 ?
O3 Ca1 C15 25.70(7) 1_455 1_455 ?
O4 Ca1 C15 25.89(7) 1_455 1_455 ?
O6 Ca1 Ca1 155.29(6) 2_557 2_567 ?
O4 Ca1 Ca1 42.77(5) 2_667 2_567 ?
O5 Ca1 Ca1 75.70(5) . 2_567 ?
O8 Ca1 Ca1 124.10(6) . 2_567 ?
O7 Ca1 Ca1 76.21(6) . 2_567 ?
O3 Ca1 Ca1 87.07(5) 1_455 2_567 ?
O4 Ca1 Ca1 36.05(4) 1_455 2_567 ?
C15 Ca1 Ca1 61.87(6) 1_455 2_567 ?
O6 Ca1 Ca1 56.14(6) 2_557 2_557 ?
O4 Ca1 Ca1 149.67(6) 2_667 2_557 ?
O5 Ca1 Ca1 68.31(5) . 2_557 ?
O8 Ca1 Ca1 76.29(6) . 2_557 ?
O7 Ca1 Ca1 130.36(6) . 2_557 ?
O3 Ca1 Ca1 64.52(5) 1_455 2_557 ?
O4 Ca1 Ca1 107.12(5) 1_455 2_557 ?
C15 Ca1 Ca1 83.56(6) 1_455 2_557 ?
Ca1 Ca1 Ca1 136.18(4) 2_567 2_557 ?
O6 Ca1 H7A 97.6(7) 2_557 . ?
O4 Ca1 H7A 67.6(7) 2_667 . ?
O5 Ca1 H7A 134.8(7) . . ?
O8 Ca1 H7A 127.3(7) . . ?
O7 Ca1 H7A 16.4(6) . . ?
O3 Ca1 H7A 87.3(7) 1_455 . ?
O4 Ca1 H7A 66.7(7) 1_455 . ?
C15 Ca1 H7A 79.3(7) 1_455 . ?
Ca1 Ca1 H7A 59.9(7) 2_567 . ?
Ca1 Ca1 H7A 142.5(7) 2_557 . ?
O6 Ca1 H8B 68.2(7) 2_557 . ?
O4 Ca1 H8B 99.6(7) 2_667 . ?
O5 Ca1 H8B 78.9(7) . . ?
O8 Ca1 H8B 15.5(7) . . ?
O7 Ca1 H8B 129.0(7) . . ?
O3 Ca1 H8B 125.3(7) 1_455 . ?
O4 Ca1 H8B 151.6(7) 1_455 . ?
C15 Ca1 H8B 140.7(7) 1_455 . ?
Ca1 Ca1 H8B 135.1(7) 2_567 . ?
Ca1 Ca1 H8B 60.8(7) 2_557 . ?
H7A Ca1 H8B 139.2(10) . . ?
C2 C1 C14 120.8(3) . . ?
C2 C1 H1 119.6 . . ?
C14 C1 H1 119.6 . . ?
C1 C2 C3 119.7(3) . . ?
C1 C2 C15 120.0(3) . . ?
C3 C2 C15 120.0(3) . . ?
C4 C3 C2 119.6(3) . . ?
C4 C3 C16 119.9(3) . . ?
C2 C3 C16 120.5(3) . . ?
C3 C4 C5 120.7(3) . . ?
C3 C4 H4 119.6 . . ?
C5 C4 H4 119.6 . . ?
C4 C5 C14 119.9(3) . . ?
C4 C5 C6 119.2(3) . . ?
C14 C5 C6 120.9(3) . . ?
O1 C6 C7 121.7(3) . . ?
O1 C6 C5 120.5(3) . . ?
C7 C6 C5 117.8(3) . . ?
C8 C7 C12 118.9(3) . . ?
C8 C7 C6 120.1(3) . . ?
C12 C7 C6 121.0(3) . . ?
C9 C8 C7 120.5(4) . . ?
C9 C8 H8 119.7 . . ?
C7 C8 H8 119.7 . . ?
C10 C9 C8 120.2(4) . . ?
C10 C9 H9 119.9 . . ?
C8 C9 H9 119.9 . . ?
C9 C10 C11 120.3(4) . . ?
C9 C10 H10 119.8 . . ?
C11 C10 H10 119.8 . . ?
C10 C11 C12 120.5(4) . . ?
C10 C11 H11 119.8 . . ?
C12 C11 H11 119.8 . . ?
C11 C12 C7 119.5(3) . . ?
C11 C12 C13 119.0(3) . . ?
C7 C12 C13 121.5(3) . . ?
O2 C13 C12 121.0(3) . . ?
O2 C13 C14 121.4(3) . . ?
C12 C13 C14 117.6(3) . . ?
C5 C14 C1 119.2(3) . . ?
C5 C14 C13 121.2(3) . . ?
C1 C14 C13 119.5(3) . . ?
O3 C15 O4 123.1(3) . . ?
O3 C15 C2 116.7(2) . . ?
O4 C15 C2 120.0(3) . . ?
O3 C15 Ca1 56.10(15) . 1_655 ?
O4 C15 Ca1 69.02(16) . 1_655 ?
C2 C15 Ca1 159.36(18) . 1_655 ?
O6 C16 O5 125.7(3) . . ?
O6 C16 C3 118.9(3) . . ?
O5 C16 C3 115.4(3) . . ?
C15 O3 Ca1 98.20(17) . 1_655 ?
C15 O4 Ca1 171.8(2) . 2_667 ?
C15 O4 Ca1 85.09(17) . 1_655 ?
Ca1 O4 Ca1 101.18(8) 2_667 1_655 ?
C16 O5 Ca1 130.90(19) . . ?
C16 O6 Ca1 154.7(2) . 2_557 ?
Ca1 O7 H7A 108(2) . . ?
Ca1 O7 H7B 113(2) . . ?
H7A O7 H7B 115(3) . . ?
Ca1 O8 H8A 117(2) . . ?
Ca1 O8 H8B 109(3) . . ?
H8A O8 H8B 108(3) . . ?
H9A O9 H9B 112(6) . . ?
H10A O10 H10B 97(6) . . ?

loop_
_geom_bond_atom_site_label_1
_geom_bond_atom_site_label_2
_geom_bond_distance
_geom_bond_site_symmetry_2
_geom_bond_publ_flag
Ca1 O6 2.311(2) 2_557 ?
Ca1 O4 2.329(2) 2_667 ?
Ca1 O5 2.354(2) . ?
Ca1 O8 2.374(2) . ?
Ca1 O7 2.378(2) . ?
Ca1 O3 2.405(2) 1_455 ?
Ca1 O4 2.687(2) 1_455 ?
Ca1 C15 2.867(3) 1_455 ?
Ca1 Ca1 3.8826(17) 2_567 ?
Ca1 Ca1 4.3434(19) 2_557 ?
Ca1 H7A 2.75(3) . ?
Ca1 H8B 2.72(3) . ?
C1 C2 1.380(4) . ?
C1 C14 1.398(4) . ?
C1 H1 0.9300 . ?
C2 C3 1.408(4) . ?
C2 C15 1.506(4) . ?
C3 C4 1.380(4) . ?
C3 C16 1.508(4) . ?
C4 C5 1.391(4) . ?
C4 H4 0.9300 . ?
C5 C14 1.396(4) . ?
C5 C6 1.490(4) . ?
C6 O1 1.217(4) . ?
C6 C7 1.477(5) . ?
C7 C8 1.390(5) . ?
C7 C12 1.399(5) . ?
C8 C9 1.384(5) . ?
C8 H8 0.9300 . ?
C9 C10 1.364(5) . ?
C9 H9 0.9300 . ?
C10 C11 1.377(5) . ?
C10 H10 0.9300 . ?
C11 C12 1.388(5) . ?
C11 H11 0.9300 . ?
C12 C13 1.476(5) . ?
C13 O2 1.218(4) . ?
C13 C14 1.486(4) . ?
C15 O3 1.256(3) . ?
C15 O4 1.257(3) . ?
C15 Ca1 2.867(3) 1_655 ?
C16 O6 1.240(3) . ?
C16 O5 1.260(3) . ?
O3 Ca1 2.405(2) 1_655 ?
O4 Ca1 2.329(2) 2_667 ?
O4 Ca1 2.687(2) 1_655 ?
O6 Ca1 2.311(2) 2_557 ?
O7 H7A 0.82(3) . ?
O7 H7B 0.90(3) . ?
O8 H8A 0.84(3) . ?
O8 H8B 0.77(3) . ?
O9 H9A 0.88(5) . ?
O9 H9B 0.76(5) . ?
O10 H10A 0.78(5) . ?
O10 H10B 0.88(5) . ?

loop_
_geom_hbond_atom_site_label_D
_geom_hbond_atom_site_label_H
_geom_hbond_atom_site_label_A
_geom_hbond_distance_DH
_geom_hbond_distance_HA
_geom_hbond_distance_DA
_geom_hbond_angle_DHA
_geom_hbond_site_symmetry_A
O7 H7A O5 0.82(3) 1.96(3) 2.762(3) 169(3) 2_567
O7 H7B O9 0.90(3) 1.82(4) 2.702(5) 166(3) 2_567
O8 H8A O7 0.84(3) 1.99(3) 2.797(3) 159(3) 1_655
O8 H8B O3 0.77(3) 1.99(3) 2.749(3) 168(4) 2_657
O9 H9A O2 0.88(5) 1.95(5) 2.784(4) 155(5) 1_455
O9 H9B O10 0.76(5) 2.14(5) 2.887(6) 168(7) .
O10 H10A O8 0.78(5) 2.10(5) 2.868(5) 168(6) 2_667
O10 H10B O9 0.88(5) 2.58(5) 3.456(7) 170(5) 1_655

loop_
_geom_torsion_atom_site_label_1
_geom_torsion_atom_site_label_2
_geom_torsion_atom_site_label_3
_geom_torsion_atom_site_label_4
_geom_torsion
_geom_torsion_site_symmetry_1
_geom_torsion_site_symmetry_2
_geom_torsion_site_symmetry_3
_geom_torsion_site_symmetry_4
_geom_torsion_publ_flag
C14 C1 C2 C3 -1.8(4) . . . . ?
C14 C1 C2 C15 171.9(3) . . . . ?
C1 C2 C3 C4 1.5(4) . . . . ?
C15 C2 C3 C4 -172.2(3) . . . . ?
C1 C2 C3 C16 -175.3(3) . . . . ?
C15 C2 C3 C16 11.0(4) . . . . ?
C2 C3 C4 C5 -0.6(4) . . . . ?
C16 C3 C4 C5 176.2(3) . . . . ?
C3 C4 C5 C14 0.0(5) . . . . ?
C3 C4 C5 C6 179.3(3) . . . . ?
C4 C5 C6 O1 -1.3(5) . . . . ?
C14 C5 C6 O1 178.0(3) . . . . ?
C4 C5 C6 C7 179.5(3) . . . . ?
C14 C5 C6 C7 -1.2(5) . . . . ?
O1 C6 C7 C8 2.2(5) . . . . ?
C5 C6 C7 C8 -178.6(3) . . . . ?
O1 C6 C7 C12 -176.0(3) . . . . ?
C5 C6 C7 C12 3.2(5) . . . . ?
C12 C7 C8 C9 1.1(5) . . . . ?
C6 C7 C8 C9 -177.2(3) . . . . ?
C7 C8 C9 C10 0.1(6) . . . . ?
C8 C9 C10 C11 -1.1(6) . . . . ?
C9 C10 C11 C12 0.9(6) . . . . ?
C10 C11 C12 C7 0.4(6) . . . . ?
C10 C11 C12 C13 -178.3(3) . . . . ?
C8 C7 C12 C11 -1.3(5) . . . . ?
C6 C7 C12 C11 176.9(3) . . . . ?
C8 C7 C12 C13 177.3(3) . . . . ?
C6 C7 C12 C13 -4.5(5) . . . . ?
C11 C12 C13 O2 1.4(5) . . . . ?
C7 C12 C13 O2 -177.3(3) . . . . ?
C11 C12 C13 C14 -177.7(3) . . . . ?
C7 C12 C13 C14 3.6(5) . . . . ?
C4 C5 C14 C1 -0.3(4) . . . . ?
C6 C5 C14 C1 -179.6(3) . . . . ?
C4 C5 C14 C13 179.8(3) . . . . ?
C6 C5 C14 C13 0.5(5) . . . . ?
C2 C1 C14 C5 1.2(4) . . . . ?
C2 C1 C14 C13 -178.9(3) . . . . ?
O2 C13 C14 C5 179.2(3) . . . . ?
C12 C13 C14 C5 -1.6(5) . . . . ?
O2 C13 C14 C1 -0.6(5) . . . . ?
C12 C13 C14 C1 178.5(3) . . . . ?
C1 C2 C15 O3 -125.6(3) . . . . ?
C3 C2 C15 O3 48.1(3) . . . . ?
C1 C2 C15 O4 49.8(4) . . . . ?
C3 C2 C15 O4 -136.6(3) . . . . ?
C1 C2 C15 Ca1 -61.4(6) . . . 1_655 ?
C3 C2 C15 Ca1 112.3(5) . . . 1_655 ?
C4 C3 C16 O6 51.5(4) . . . . ?
C2 C3 C16 O6 -131.8(3) . . . . ?
C4 C3 C16 O5 -127.4(3) . . . . ?
C2 C3 C16 O5 49.4(4) . . . . ?
O4 C15 O3 Ca1 -17.7(3) . . . 1_655 ?
C2 C15 O3 Ca1 157.5(2) . . . 1_655 ?
O3 C15 O4 Ca1 156.0(11) . . . 2_667 ?
C2 C15 O4 Ca1 -19.1(15) . . . 2_667 ?
Ca1 C15 O4 Ca1 140.3(13) 1_655 . . 2_667 ?
O3 C15 O4 Ca1 15.7(3) . . . 1_655 ?
C2 C15 O4 Ca1 -159.4(2) . . . 1_655 ?
O6 C16 O5 Ca1 -0.4(4) . . . . ?
C3 C16 O5 Ca1 178.40(18) . . . . ?
O6 Ca1 O5 C16 16.7(3) 2_557 . . . ?
O4 Ca1 O5 C16 171.3(3) 2_667 . . . ?
O8 Ca1 O5 C16 85.8(3) . . . . ?
O7 Ca1 O5 C16 -127.2(3) . . . . ?
O3 Ca1 O5 C16 -57.6(3) 1_455 . . . ?
O4 Ca1 O5 C16 -109.2(3) 1_455 . . . ?
C15 Ca1 O5 C16 -82.0(3) 1_455 . . . ?
Ca1 Ca1 O5 C16 -146.6(3) 2_567 . . . ?
Ca1 Ca1 O5 C16 8.0(2) 2_557 . . . ?
O5 C16 O6 Ca1 -33.0(6) . . . 2_557 ?
C3 C16 O6 Ca1 148.2(3) . . . 2_557 ?
